data_7020248
loop_
_publ_author_name
'Yoshinari, Nobuto'
'Nagao, Yoshinori'
'Yokoi, Anzu'
'Igashira-Kamiyama, Asako'
'Konno, Takumi'

_publ_section_title
;
 Conversion of D-penicillaminato trinuclear to mononuclear palladium(II)
 structure by diamine ligands: remarkable enantioselectivity toward
 racemic 1,2-cyclohexanediamine.
;
_journal_issue 37
_journal_name_full 'Dalton transactions (Cambridge, England : 2003)'
_journal_page_first 11259
_journal_page_last 11262
_journal_paper_doi 10.1039/c2dt31076g
_journal_volume 41
_journal_year 2012
_chemical_absolute_configuration rm
_chemical_formula_moiety 'C11 H23 N3 O2 Pd S, H2 O'
_chemical_formula_sum 'C11 H25 N3 O3 Pd S'
_chemical_formula_weight 385.80
_chemical_name_systematic
;
?
;
_space_group_IT_number 18
_symmetry_cell_setting orthorhombic
_symmetry_Int_Tables_number 18
_symmetry_space_group_name_Hall 'P 2 2ab'
_symmetry_space_group_name_H-M 'P 21 21 2'
_atom_sites_solution_hydrogens geom
_atom_sites_solution_primary direct
_atom_sites_solution_secondary difmap
_audit_creation_method SHELXL-97
_cell_angle_alpha 90.00
_cell_angle_beta 90.00
_cell_angle_gamma 90.00
_cell_formula_units_Z 4
_cell_length_a 13.1888(11)
_cell_length_b 19.5017(18)
_cell_length_c 5.6250(5)
_cell_measurement_reflns_used 7040
_cell_measurement_temperature 200(2)
_cell_measurement_theta_max 27.4
_cell_measurement_theta_min 3.1
_cell_volume 1446.8(2)
_computing_cell_refinement PROCESS-AUTO
_computing_data_collection PROCESS-AUTO
_computing_data_reduction CrystalStructure
_computing_molecular_graphics 'Yadokari-XG 2009 (Wakita Nemoto et al., 2009)'
_computing_publication_material 'Yadokari-XG 2009 (Wakita,Nemoto et al., 2009)'
_computing_structure_refinement 'SHELXL-97 (Sheldrick, 1997)'
_computing_structure_solution SIR92
_diffrn_ambient_temperature 200(2)
_diffrn_detector_area_resol_mean 10.00
_diffrn_measured_fraction_theta_full 0.997
_diffrn_measured_fraction_theta_max 0.997
_diffrn_measurement_device_type 'Rigaku RAXIS-RAPID'
_diffrn_measurement_method \w
_diffrn_radiation_type MoK\a
_diffrn_radiation_wavelength 0.71075
_diffrn_reflns_av_R_equivalents 0.0636
_diffrn_reflns_av_sigmaI/netI 0.0515
_diffrn_reflns_limit_h_max 17
_diffrn_reflns_limit_h_min -17
_diffrn_reflns_limit_k_max 25
_diffrn_reflns_limit_k_min -22
_diffrn_reflns_limit_l_max 7
_diffrn_reflns_limit_l_min -7
_diffrn_reflns_number 14229
_diffrn_reflns_theta_full 27.47
_diffrn_reflns_theta_max 27.47
_diffrn_reflns_theta_min 3.09
_exptl_absorpt_coefficient_mu 1.435
_exptl_absorpt_correction_T_max 0.945
_exptl_absorpt_correction_T_min 0.383
_exptl_absorpt_correction_type multi-scan
_exptl_absorpt_process_details
;
Higashi, T. (1995). Program for Absorption Correction.
Rigaku Corporation, Tokyo, Japan.
;
_exptl_crystal_colour yellow
_exptl_crystal_density_diffrn 1.771
_exptl_crystal_density_method 'not measured'
_exptl_crystal_description block
_exptl_crystal_F_000 792
_exptl_crystal_size_max 0.10
_exptl_crystal_size_mid 0.04
_exptl_crystal_size_min 0.04
_refine_diff_density_max 0.742
_refine_diff_density_min -0.672
_refine_diff_density_rms 0.103
_refine_ls_abs_structure_details 'Flack H D (1983), Acta Cryst. A39, 876-881'
_refine_ls_abs_structure_Flack -0.04(4)
_refine_ls_extinction_method none
_refine_ls_goodness_of_fit_ref 1.076
_refine_ls_hydrogen_treatment mixed
_refine_ls_matrix_type full
_refine_ls_number_parameters 179
_refine_ls_number_reflns 3325
_refine_ls_number_restraints 3
_refine_ls_restrained_S_all 1.076
_refine_ls_R_factor_all 0.0389
_refine_ls_R_factor_gt 0.0350
_refine_ls_shift/su_max 0.000
_refine_ls_shift/su_mean 0.000
_refine_ls_structure_factor_coef Fsqd
_refine_ls_weighting_details 'calc w=1/[\s^2^(Fo^2^)+(0.0327P)^2^+0.9217P] where P=(Fo^2^+2Fc^2^)/3'
_refine_ls_weighting_scheme calc
_refine_ls_wR_factor_gt 0.0763
_refine_ls_wR_factor_ref 0.0787
_reflns_number_gt 3053
_reflns_number_total 3325
_reflns_threshold_expression >2sigma(I)
_cod_data_source_file c2dt31076g.txt
_cod_data_source_block '[2].H2O'
_cod_database_code 7020248

loop_
_symmetry_equiv_pos_as_xyz
'x, y, z'
'-x, -y, z'
'x+1/2, -y+1/2, -z'
'-x+1/2, y+1/2, -z'

loop_
_atom_site_label
_atom_site_type_symbol
_atom_site_fract_x
_atom_site_fract_y
_atom_site_fract_z
_atom_site_U_iso_or_equiv
_atom_site_adp_type
_atom_site_occupancy
_atom_site_symmetry_multiplicity
_atom_site_calc_flag
_atom_site_refinement_flags
Pd1 Pd 0.32954(2) 0.364114(14) 0.46631(5) 0.02094(9) Uani 1 1 d .
S1 S 0.18933(8) 0.37772(5) 0.6929(2) 0.0256(2) Uani 1 1 d .
O1 O 0.3556(3) 0.54300(16) 1.1929(6) 0.0378(9) Uani 1 1 d .
O2 O 0.4152(2) 0.57449(14) 0.8390(6) 0.0271(7) Uani 1 1 d .
N1 N 0.3843(3) 0.44773(16) 0.6431(6) 0.0231(8) Uani 1 1 d .
H1 H 0.4515 0.4401 0.6778 0.028 Uiso 1 1 calc R
H2 H 0.3812 0.4849 0.5428 0.028 Uiso 1 1 calc R
N2 N 0.2726(3) 0.28464(17) 0.2652(7) 0.0256(8) Uani 1 1 d .
H3 H 0.2341 0.2563 0.3597 0.031 Uiso 1 1 calc R
H4 H 0.2315 0.3018 0.1472 0.031 Uiso 1 1 calc R
N3 N 0.4618(3) 0.34283(17) 0.2672(6) 0.0225(8) Uani 1 1 d .
H5 H 0.4869 0.3827 0.2031 0.027 Uiso 1 1 calc R
H6 H 0.5106 0.3243 0.3647 0.027 Uiso 1 1 calc R
C1 C 0.2147(3) 0.4632(2) 0.8226(8) 0.0219(9) Uani 1 1 d .
C2 C 0.3306(3) 0.46551(19) 0.8678(7) 0.0220(8) Uani 1 1 d .
H7 H 0.3463 0.4284 0.9849 0.026 Uiso 1 1 calc R
C3 C 0.3700(3) 0.5337(2) 0.9761(9) 0.0241(9) Uani 1 1 d .
C4 C 0.1536(3) 0.4679(2) 1.0504(8) 0.0308(10) Uani 1 1 d .
H8 H 0.0864 0.4867 1.0152 0.046 Uiso 1 1 calc R
H9 H 0.1886 0.4980 1.1632 0.046 Uiso 1 1 calc R
H10 H 0.1464 0.4221 1.1198 0.046 Uiso 1 1 calc R
C5 C 0.1825(3) 0.5199(2) 0.6509(8) 0.0271(9) Uani 1 1 d .
H11 H 0.2397 0.5319 0.5475 0.041 Uiso 1 1 calc R
H12 H 0.1616 0.5604 0.7414 0.041 Uiso 1 1 calc R
H13 H 0.1257 0.5038 0.5536 0.041 Uiso 1 1 calc R
C6 C 0.3560(3) 0.2454(2) 0.1586(9) 0.0289(10) Uani 1 1 d .
H14 H 0.3865 0.2167 0.2873 0.035 Uiso 1 1 calc R
C7 C 0.3226(3) 0.19707(19) -0.0392(8) 0.0260(9) Uani 1 1 d .
H15 H 0.2731 0.1637 0.0251 0.031 Uiso 1 1 calc R
H16 H 0.2884 0.2238 -0.1657 0.031 Uiso 1 1 calc R
C8 C 0.4122(4) 0.1587(2) -0.1449(10) 0.0361(12) Uani 1 1 d .
H17 H 0.4381 0.1255 -0.0265 0.043 Uiso 1 1 calc R
H18 H 0.3891 0.1325 -0.2856 0.043 Uiso 1 1 calc R
C9 C 0.4974(4) 0.2061(2) -0.2179(10) 0.0379(12) Uani 1 1 d .
H19 H 0.4759 0.2329 -0.3586 0.045 Uiso 1 1 calc R
H20 H 0.5570 0.1783 -0.2644 0.045 Uiso 1 1 calc R
C10 C 0.5282(3) 0.2555(2) -0.0191(9) 0.0278(10) Uani 1 1 d .
H21 H 0.5600 0.2294 0.1122 0.033 Uiso 1 1 calc R
H22 H 0.5785 0.2887 -0.0804 0.033 Uiso 1 1 calc R
C11 C 0.4365(3) 0.2936(2) 0.0735(9) 0.0271(10) Uani 1 1 d .
H23 H 0.4075 0.3205 -0.0617 0.033 Uiso 1 1 calc R
O3 O 0.3354(3) 0.66345(15) 0.5071(6) 0.0341(7) Uani 1 1 d D
H24 H 0.332(4) 0.642(2) 0.379(5) 0.051 Uiso 1 1 d D
H25 H 0.366(4) 0.637(2) 0.606(6) 0.051 Uiso 1 1 d D

loop_
_atom_site_aniso_label
_atom_site_aniso_U_11
_atom_site_aniso_U_22
_atom_site_aniso_U_33
_atom_site_aniso_U_23
_atom_site_aniso_U_13
_atom_site_aniso_U_12
Pd1 0.01923(15) 0.01597(14) 0.02762(16) -0.00265(11) -0.00036(13) -0.00143(12)
S1 0.0225(5) 0.0202(5) 0.0341(6) -0.0047(4) 0.0034(4) -0.0044(4)
O1 0.056(2) 0.0310(17) 0.0266(18) -0.0079(13) 0.0031(16) -0.0098(16)
O2 0.0273(16) 0.0184(14) 0.0356(19) 0.0007(13) 0.0010(15) -0.0057(12)
N1 0.0214(18) 0.0176(16) 0.030(2) -0.0004(14) 0.0038(16) -0.0035(14)
N2 0.0199(18) 0.0221(17) 0.035(2) -0.0075(15) -0.0007(17) -0.0025(14)
N3 0.0217(17) 0.0211(16) 0.0247(19) -0.0047(13) -0.0013(16) -0.0018(14)
C1 0.021(2) 0.0186(19) 0.026(2) -0.0017(16) -0.0023(18) 0.0000(16)
C2 0.023(2) 0.0192(17) 0.024(2) 0.0011(15) -0.003(2) -0.0020(18)
C3 0.0224(19) 0.0209(18) 0.029(2) -0.0043(18) -0.006(2) 0.0009(15)
C4 0.032(2) 0.027(2) 0.033(2) -0.0044(18) 0.004(2) -0.0018(19)
C5 0.025(2) 0.025(2) 0.031(2) -0.0007(16) -0.004(2) 0.0029(19)
C6 0.023(2) 0.028(2) 0.036(3) -0.0092(19) 0.0051(19) -0.0048(18)
C7 0.028(2) 0.0213(18) 0.029(2) -0.0033(16) -0.005(3) -0.0027(17)
C8 0.040(3) 0.026(2) 0.042(3) -0.011(2) 0.007(2) -0.007(2)
C9 0.032(3) 0.035(3) 0.047(3) -0.012(2) 0.010(3) 0.003(2)
C10 0.027(2) 0.0236(19) 0.033(3) -0.0015(18) 0.005(2) -0.0031(17)
C11 0.027(2) 0.0215(19) 0.033(3) -0.0076(18) -0.002(2) -0.0004(17)
O3 0.0372(17) 0.0299(15) 0.0351(19) 0.0022(13) 0.0033(19) 0.0063(14)

loop_
_atom_type_symbol
_atom_type_description
_atom_type_scat_dispersion_real
_atom_type_scat_dispersion_imag
_atom_type_scat_source
Pd Pd -0.9988 1.0072 'International Tables Vol C Tables 4.2.6.8 and 6.1.1.4'
S S 0.1246 0.1234 'International Tables Vol C Tables 4.2.6.8 and 6.1.1.4'
C C 0.0033 0.0016 'International Tables Vol C Tables 4.2.6.8 and 6.1.1.4'
H H 0.0000 0.0000 'International Tables Vol C Tables 4.2.6.8 and 6.1.1.4'
O O 0.0106 0.0060 'International Tables Vol C Tables 4.2.6.8 and 6.1.1.4'
N N 0.0061 0.0033 'International Tables Vol C Tables 4.2.6.8 and 6.1.1.4'

loop_
_geom_angle_atom_site_label_1
_geom_angle_atom_site_label_2
_geom_angle_atom_site_label_3
_geom_angle
N1 Pd1 N2 175.51(16)
N1 Pd1 N3 97.06(13)
N2 Pd1 N3 82.09(13)
N1 Pd1 S1 85.48(10)
N2 Pd1 S1 95.70(10)
N3 Pd1 S1 175.06(10)
C1 S1 Pd1 100.37(14)
C2 N1 Pd1 115.5(2)
C2 N1 H1 108.4
Pd1 N1 H1 108.4
C2 N1 H2 108.4
Pd1 N1 H2 108.4
H1 N1 H2 107.5
C6 N2 Pd1 110.0(3)
C6 N2 H3 109.7
Pd1 N2 H3 109.7
C6 N2 H4 109.7
Pd1 N2 H4 109.7
H3 N2 H4 108.2
C11 N3 Pd1 109.2(2)
C11 N3 H5 109.8
Pd1 N3 H5 109.8
C11 N3 H6 109.8
Pd1 N3 H6 109.8
H5 N3 H6 108.3
C4 C1 C5 110.0(3)
C4 C1 C2 112.5(4)
C5 C1 C2 110.9(3)
C4 C1 S1 107.0(3)
C5 C1 S1 110.6(3)
C2 C1 S1 105.6(3)
N1 C2 C1 108.8(3)
N1 C2 C3 111.9(3)
C1 C2 C3 114.8(3)
N1 C2 H7 107.0
C1 C2 H7 107.0
C3 C2 H7 107.0
O1 C3 O2 125.5(4)
O1 C3 C2 117.2(4)
O2 C3 C2 117.4(4)
C1 C4 H8 109.5
C1 C4 H9 109.5
H8 C4 H9 109.5
C1 C4 H10 109.5
H8 C4 H10 109.5
H9 C4 H10 109.5
C1 C5 H11 109.5
C1 C5 H12 109.5
H11 C5 H12 109.5
C1 C5 H13 109.5
H11 C5 H13 109.5
H12 C5 H13 109.5
N2 C6 C11 109.6(3)
N2 C6 C7 113.8(3)
C11 C6 C7 111.1(4)
N2 C6 H14 107.3
C11 C6 H14 107.3
C7 C6 H14 107.3
C8 C7 C6 111.4(4)
C8 C7 H15 109.3
C6 C7 H15 109.3
C8 C7 H16 109.3
C6 C7 H16 109.3
H15 C7 H16 108.0
C9 C8 C7 112.6(4)
C9 C8 H17 109.1
C7 C8 H17 109.1
C9 C8 H18 109.1
C7 C8 H18 109.1
H17 C8 H18 107.8
C8 C9 C10 112.5(4)
C8 C9 H19 109.1
C10 C9 H19 109.1
C8 C9 H20 109.1
C10 C9 H20 109.1
H19 C9 H20 107.8
C11 C10 C9 110.4(4)
C11 C10 H21 109.6
C9 C10 H21 109.6
C11 C10 H22 109.6
C9 C10 H22 109.6
H21 C10 H22 108.1
N3 C11 C6 109.2(4)
N3 C11 C10 112.9(4)
C6 C11 C10 111.7(3)
N3 C11 H23 107.6
C6 C11 H23 107.6
C10 C11 H23 107.6
H24 O3 H25 106(3)

loop_
_geom_bond_atom_site_label_1
_geom_bond_atom_site_label_2
_geom_bond_distance
Pd1 N1 2.042(3)
Pd1 N2 2.061(3)
Pd1 N3 2.114(4)
Pd1 S1 2.2615(11)
S1 C1 1.851(4)
O1 C3 1.247(6)
O2 C3 1.257(5)
N1 C2 1.490(5)
N1 H1 0.9200
N1 H2 0.9200
N2 C6 1.468(5)
N2 H3 0.9200
N2 H4 0.9200
N3 C11 1.491(5)
N3 H5 0.9200
N3 H6 0.9200
C1 C4 1.516(6)
C1 C5 1.528(5)
C1 C2 1.550(6)
C2 C3 1.553(5)
C2 H7 1.0000
C4 H8 0.9800
C4 H9 0.9800
C4 H10 0.9800
C5 H11 0.9800
C5 H12 0.9800
C5 H13 0.9800
C6 C11 1.496(6)
C6 C7 1.524(6)
C6 H14 1.0000
C7 C8 1.521(6)
C7 H15 0.9900
C7 H16 0.9900
C8 C9 1.512(7)
C8 H17 0.9900
C8 H18 0.9900
C9 C10 1.531(6)
C9 H19 0.9900
C9 H20 0.9900
C10 C11 1.511(6)
C10 H21 0.9900
C10 H22 0.9900
C11 H23 1.0000
O3 H24 0.838(18)
O3 H25 0.86(4)

loop_
_geom_hbond_atom_site_label_D
_geom_hbond_atom_site_label_H
_geom_hbond_atom_site_label_A
_geom_hbond_distance_DH
_geom_hbond_distance_HA
_geom_hbond_distance_DA
_geom_hbond_angle_DHA
_geom_hbond_site_symmetry_A
N1 H1 O2 0.92 2.00 2.897(5) 165.2 2_665
N1 H2 O1 0.92 2.30 3.163(5) 157.1 1_554
N2 H3 O3 0.92 2.16 3.042(5) 159.6 4_546
N3 H5 O1 0.92 2.53 3.307(5) 142.0 2_664
N3 H5 O2 0.92 2.56 3.322(5) 140.5 2_664
N3 H6 O3 0.92 2.20 2.999(5) 145.3 2_665
O3 H24 O1 0.838(18) 2.21(3) 2.951(4) 147(4) 1_554
O3 H25 O2 0.86(4) 1.90(2) 2.758(4) 172(5) .

loop_
_geom_torsion_atom_site_label_1
_geom_torsion_atom_site_label_2
_geom_torsion_atom_site_label_3
_geom_torsion_atom_site_label_4
_geom_torsion
N1 Pd1 S1 C1 11.37(17)
N2 Pd1 S1 C1 -164.28(17)
N3 Pd1 N1 C2 -158.7(3)
S1 Pd1 N1 C2 17.0(3)
N3 Pd1 N2 C6 17.0(3)
S1 Pd1 N2 C6 -158.6(3)
N1 Pd1 N3 C11 -166.0(3)
N2 Pd1 N3 C11 9.5(3)
Pd1 S1 C1 C4 -156.9(3)
Pd1 S1 C1 C5 83.3(3)
Pd1 S1 C1 C2 -36.8(3)
Pd1 N1 C2 C1 -46.2(4)
Pd1 N1 C2 C3 -174.1(3)
C4 C1 C2 N1 169.6(3)
C5 C1 C2 N1 -66.6(4)
S1 C1 C2 N1 53.3(3)
C4 C1 C2 C3 -64.1(5)
C5 C1 C2 C3 59.7(5)
S1 C1 C2 C3 179.5(3)
N1 C2 C3 O1 -158.0(4)
C1 C2 C3 O1 77.3(5)
N1 C2 C3 O2 20.9(5)
C1 C2 C3 O2 -103.8(4)
Pd1 N2 C6 C11 -40.8(5)
Pd1 N2 C6 C7 -165.9(3)
N2 C6 C7 C8 179.2(4)
C11 C6 C7 C8 54.9(5)
C6 C7 C8 C9 -51.5(6)
C7 C8 C9 C10 51.0(6)
C8 C9 C10 C11 -53.0(5)
Pd1 N3 C11 C6 -33.9(4)
Pd1 N3 C11 C10 -158.8(3)
N2 C6 C11 N3 49.5(5)
C7 C6 C11 N3 176.2(3)
N2 C6 C11 C10 175.2(4)
C7 C6 C11 C10 -58.2(5)
C9 C10 C11 N3 -179.7(4)
C9 C10 C11 C6 56.7(5)
